data_1505209
loop_
_publ_author_name
'Babu, N. Jagadeesh'
'Reddy, L. Sreenivas'
'Nangia, Ashwini'

_publ_section_title
;
 Amide&#x2212;N-Oxide Heterosynthon and Amide Dimer Homosynthon in
 Cocrystals of Carboxamide Drugs and PyridineN-Oxides
;
_journal_issue 3
_journal_name_full 'Molecular Pharmaceutics'
_journal_page_first 417
_journal_paper_doi 10.1021/mp070014c
_journal_volume 4
_journal_year 2007
_chemical_formula_moiety ' C8 H12 N2 O3, C5 H5 N O'
_chemical_formula_sum 'C13 H17 N3 O4'
_chemical_formula_weight 279.30
_chemical_name_systematic
; 
 2:1 cocrystal of 4-methylpyridine-N-oxide and barbital 
;
_space_group_IT_number 14
_symmetry_cell_setting monoclinic
_symmetry_space_group_name_Hall '-P 2ybc'
_symmetry_space_group_name_H-M 'P 1 21/c 1'
_atom_sites_solution_hydrogens geom
_atom_sites_solution_primary direct
_atom_sites_solution_secondary difmap
_audit_creation_method SHELXL-97
_cell_angle_alpha 90.00
_cell_angle_beta 98.1360(10)
_cell_angle_gamma 90.00
_cell_formula_units_Z 4
_cell_length_a 7.2276(5)
_cell_length_b 19.5811(12)
_cell_length_c 9.9928(6)
_cell_measurement_reflns_used 6543
_cell_measurement_temperature 293(2)
_cell_measurement_theta_max 26.01
_cell_measurement_theta_min 2.31
_cell_volume 1399.99(15)
_computing_cell_refinement 'Bruker SMART'
_computing_data_collection 'Bruker SMART'
_computing_data_reduction 'Bruker SAINT'
_computing_molecular_graphics 'Bruker SHELXTL'
_computing_publication_material 'Bruker SHELXTL'
_computing_structure_refinement 'SHELXL-97 (Sheldrick, 1997)'
_computing_structure_solution 'SHELXS-97 (Sheldrick, 1990)'
_diffrn_ambient_temperature 293(2)
_diffrn_measured_fraction_theta_full 1.000
_diffrn_measured_fraction_theta_max 1.000
_diffrn_measurement_device_type 'CCD area detector'
_diffrn_measurement_method 'phi and omega scans'
_diffrn_radiation_monochromator graphite
_diffrn_radiation_source 'fine-focus sealed tube'
_diffrn_radiation_type MoK\a
_diffrn_radiation_wavelength 0.71073
_diffrn_reflns_av_R_equivalents 0.0216
_diffrn_reflns_av_sigmaI/netI 0.0184
_diffrn_reflns_limit_h_max 8
_diffrn_reflns_limit_h_min -8
_diffrn_reflns_limit_k_max 24
_diffrn_reflns_limit_k_min -23
_diffrn_reflns_limit_l_max 12
_diffrn_reflns_limit_l_min -11
_diffrn_reflns_number 10123
_diffrn_reflns_theta_full 26.01
_diffrn_reflns_theta_max 26.01
_diffrn_reflns_theta_min 2.08
_exptl_absorpt_coefficient_mu 0.100
_exptl_absorpt_correction_T_max 0.9823
_exptl_absorpt_correction_T_min 0.9518
_exptl_absorpt_correction_type multi-scan
_exptl_absorpt_process_details 'Bruker AXS SADABS program'
_exptl_crystal_colour colourless
_exptl_crystal_density_diffrn 1.325
_exptl_crystal_density_method 'not measured'
_exptl_crystal_description plate
_exptl_crystal_F_000 592
_exptl_crystal_size_max 0.50
_exptl_crystal_size_mid 0.42
_exptl_crystal_size_min 0.18
_refine_diff_density_max 0.245
_refine_diff_density_min -0.179
_refine_diff_density_rms 0.036
_refine_ls_extinction_coef 0.060(4)
_refine_ls_extinction_expression Fc^*^=kFc[1+0.001xFc^2^\l^3^/sin(2\q)]^-1/4^
_refine_ls_extinction_method SHELXL
_refine_ls_goodness_of_fit_ref 1.045
_refine_ls_hydrogen_treatment mixed
_refine_ls_matrix_type full
_refine_ls_number_parameters 192
_refine_ls_number_reflns 2750
_refine_ls_number_restraints 0
_refine_ls_restrained_S_all 1.045
_refine_ls_R_factor_all 0.0446
_refine_ls_R_factor_gt 0.0398
_refine_ls_shift/su_max 0.006
_refine_ls_shift/su_mean 0.000
_refine_ls_structure_factor_coef Fsqd
_refine_ls_weighting_details 'calc w=1/[\s^2^(Fo^2^)+(0.0620P)^2^+0.2309P] where P=(Fo^2^+2Fc^2^)/3'
_refine_ls_weighting_scheme calc
_refine_ls_wR_factor_gt 0.1073
_refine_ls_wR_factor_ref 0.1116
_reflns_number_gt 2413
_reflns_number_total 2750
_reflns_threshold_expression >2sigma(I)
_cod_data_source_file mp070014csi20070123_112415.cif
_cod_data_source_block an478_m
_cod_depositor_comments
;
The following automatic conversions were performed:

'_symmetry_cell_setting' value 'Monoclinic' changed to 'monoclinic'
according to /home/saulius/struct/CIF-dictionaries/cif_core.dic
dictionary named 'cif_core.dic' version 2.4.1 from 2010-06-29.

Automatic conversion script
Id: cif_fix_values 1715 2011-07-08 13:25:40Z adriana 
;
_cod_original_sg_symbol_H-M 'P2(1)/c  '
_cod_database_code 1505209

loop_
_symmetry_equiv_pos_as_xyz
'x, y, z'
'-x, y+1/2, -z+1/2'
'-x, -y, -z'
'x, -y-1/2, z-1/2'

loop_
_atom_site_label
_atom_site_type_symbol
_atom_site_fract_x
_atom_site_fract_y
_atom_site_fract_z
_atom_site_U_iso_or_equiv
_atom_site_adp_type
_atom_site_occupancy
_atom_site_symmetry_multiplicity
_atom_site_calc_flag
_atom_site_refinement_flags
N2 N 0.40003(15) 0.34610(5) 0.20911(11) 0.0399(3) Uani 1 1 d .
O1 O 1.30098(13) 0.38035(5) 0.93404(10) 0.0511(3) Uani 1 1 d .
N3 N 0.41579(15) 0.25185(6) 0.35358(11) 0.0410(3) Uani 1 1 d .
O2 O 0.22366(14) 0.25193(5) 0.15439(10) 0.0523(3) Uani 1 1 d .
O4 O 0.61601(14) 0.24742(5) 0.54635(10) 0.0546(3) Uani 1 1 d .
O3 O 0.57818(15) 0.43880(5) 0.25604(11) 0.0608(3) Uani 1 1 d .
N1 N 1.12678(16) 0.40324(5) 0.90825(10) 0.0417(3) Uani 1 1 d .
C7 C 0.33924(17) 0.28108(6) 0.23334(12) 0.0385(3) Uani 1 1 d .
C8 C 0.54961(17) 0.27992(6) 0.44793(12) 0.0385(3) Uani 1 1 d .
C9 C 0.60988(17) 0.35303(6) 0.42704(12) 0.0394(3) Uani 1 1 d .
C6 C 0.53039(17) 0.38289(6) 0.29109(13) 0.0398(3) Uani 1 1 d .
C5 C 1.0930(2) 0.46276(7) 0.84177(13) 0.0486(3) Uani 1 1 d .
H5 H 1.1904 0.4864 0.8112 0.058 Uiso 1 1 calc R
C10 C 0.5444(2) 0.39762(8) 0.53938(15) 0.0539(4) Uani 1 1 d .
H10A H 0.5958 0.3786 0.6263 0.065 Uiso 1 1 calc R
H10B H 0.5967 0.4430 0.5340 0.065 Uiso 1 1 calc R
C1 C 0.9860(2) 0.36849(7) 0.95200(15) 0.0518(4) Uani 1 1 d .
H1 H 1.0105 0.3272 0.9969 0.062 Uiso 1 1 calc R
C4 C 0.9147(2) 0.48839(8) 0.81929(15) 0.0595(4) Uani 1 1 d .
H4 H 0.8918 0.5295 0.7732 0.071 Uiso 1 1 calc R
C12 C 0.82438(19) 0.35497(8) 0.44046(16) 0.0547(4) Uani 1 1 d .
H12A H 0.8644 0.4022 0.4376 0.066 Uiso 1 1 calc R
H12B H 0.8757 0.3365 0.5280 0.066 Uiso 1 1 calc R
C3 C 0.7695(2) 0.45398(9) 0.86414(17) 0.0633(4) Uani 1 1 d .
H3A H 0.6486 0.4714 0.8495 0.076 Uiso 1 1 calc R
C11 C 0.3351(2) 0.40427(8) 0.53471(18) 0.0633(4) Uani 1 1 d .
H11A H 0.2818 0.4228 0.4489 0.095 Uiso 1 1 calc R
H11B H 0.3085 0.4341 0.6058 0.095 Uiso 1 1 calc R
H11C H 0.2821 0.3601 0.5464 0.095 Uiso 1 1 calc R
C13 C 0.9036(2) 0.31553(10) 0.3319(2) 0.0723(5) Uani 1 1 d .
H13A H 0.8543 0.2699 0.3273 0.108 Uiso 1 1 calc R
H13B H 1.0373 0.3138 0.3529 0.108 Uiso 1 1 calc R
H13C H 0.8697 0.3378 0.2463 0.108 Uiso 1 1 calc R
C2 C 0.8077(2) 0.39336(9) 0.93103(17) 0.0614(4) Uani 1 1 d .
H2A H 0.7118 0.3691 0.9623 0.074 Uiso 1 1 calc R
H2 H 0.365(2) 0.3599(8) 0.1249(18) 0.050(4) Uiso 1 1 d .
H3 H 0.376(2) 0.2121(9) 0.3701(15) 0.052(4) Uiso 1 1 d .

loop_
_atom_site_aniso_label
_atom_site_aniso_U_11
_atom_site_aniso_U_22
_atom_site_aniso_U_33
_atom_site_aniso_U_23
_atom_site_aniso_U_13
_atom_site_aniso_U_12
N2 0.0456(6) 0.0371(6) 0.0361(6) 0.0002(4) 0.0026(5) 0.0007(4)
O1 0.0526(6) 0.0481(6) 0.0514(6) 0.0002(4) 0.0034(4) 0.0115(4)
N3 0.0438(6) 0.0328(6) 0.0461(6) 0.0020(4) 0.0050(5) -0.0050(4)
O2 0.0508(6) 0.0490(6) 0.0539(6) -0.0079(4) -0.0043(4) -0.0074(4)
O4 0.0568(6) 0.0542(6) 0.0502(6) 0.0135(5) -0.0009(5) 0.0006(5)
O3 0.0728(7) 0.0428(6) 0.0649(7) 0.0115(5) 0.0032(5) -0.0149(5)
N1 0.0528(6) 0.0342(6) 0.0363(6) -0.0029(4) 0.0008(4) 0.0043(5)
C7 0.0375(6) 0.0364(6) 0.0418(6) -0.0038(5) 0.0067(5) 0.0019(5)
C8 0.0373(6) 0.0390(7) 0.0399(6) 0.0011(5) 0.0082(5) 0.0022(5)
C9 0.0392(6) 0.0386(7) 0.0400(7) -0.0026(5) 0.0041(5) -0.0044(5)
C6 0.0410(7) 0.0350(7) 0.0443(7) -0.0007(5) 0.0088(5) -0.0014(5)
C5 0.0663(9) 0.0397(7) 0.0398(7) 0.0026(5) 0.0071(6) 0.0022(6)
C10 0.0697(10) 0.0457(8) 0.0462(8) -0.0117(6) 0.0080(7) -0.0061(7)
C1 0.0608(9) 0.0376(7) 0.0544(8) 0.0024(6) -0.0009(7) -0.0056(6)
C4 0.0784(11) 0.0465(8) 0.0496(8) 0.0036(6) -0.0053(7) 0.0154(7)
C12 0.0396(7) 0.0638(10) 0.0591(9) 0.0023(7) 0.0015(6) -0.0092(6)
C3 0.0559(9) 0.0667(10) 0.0620(9) -0.0118(8) -0.0105(7) 0.0123(8)
C11 0.0740(11) 0.0516(9) 0.0702(10) -0.0086(7) 0.0310(8) 0.0046(7)
C13 0.0467(9) 0.0881(13) 0.0853(12) 0.0001(10) 0.0204(8) 0.0051(8)
C2 0.0543(9) 0.0609(10) 0.0668(10) -0.0058(8) 0.0009(7) -0.0098(7)

loop_
_atom_type_symbol
_atom_type_description
_atom_type_scat_dispersion_real
_atom_type_scat_dispersion_imag
_atom_type_scat_source
C C 0.0033 0.0016 'International Tables Vol C Tables 4.2.6.8 and 6.1.1.4'
H H 0.0000 0.0000 'International Tables Vol C Tables 4.2.6.8 and 6.1.1.4'
N N 0.0061 0.0033 'International Tables Vol C Tables 4.2.6.8 and 6.1.1.4'
O O 0.0106 0.0060 'International Tables Vol C Tables 4.2.6.8 and 6.1.1.4'

loop_
_geom_angle_atom_site_label_1
_geom_angle_atom_site_label_2
_geom_angle_atom_site_label_3
_geom_angle
C6 N2 C7 126.33(11)
C6 N2 H2 119.4(10)
C7 N2 H2 113.1(10)
C8 N3 C7 126.41(11)
C8 N3 H3 117.3(10)
C7 N3 H3 116.3(10)
O1 N1 C5 119.27(12)
O1 N1 C1 120.38(11)
C5 N1 C1 120.31(12)
O2 C7 N3 121.99(12)
O2 C7 N2 121.97(12)
N3 C7 N2 116.03(11)
O4 C8 N3 120.59(12)
O4 C8 C9 121.19(12)
N3 C8 C9 118.21(11)
C6 C9 C8 114.02(10)
C6 C9 C12 108.56(11)
C8 C9 C12 108.45(11)
C6 C9 C10 108.45(11)
C8 C9 C10 107.99(10)
C12 C9 C10 109.30(11)
O3 C6 N2 120.24(12)
O3 C6 C9 121.28(12)
N2 C6 C9 118.47(11)
N1 C5 C4 119.87(14)
N1 C5 H5 120.1
C4 C5 H5 120.1
C11 C10 C9 115.66(12)
C11 C10 H10A 108.4
C9 C10 H10A 108.4
C11 C10 H10B 108.4
C9 C10 H10B 108.4
H10A C10 H10B 107.4
N1 C1 C2 120.64(14)
N1 C1 H1 119.7
C2 C1 H1 119.7
C5 C4 C3 120.68(14)
C5 C4 H4 119.7
C3 C4 H4 119.7
C13 C12 C9 113.90(12)
C13 C12 H12A 108.8
C9 C12 H12A 108.8
C13 C12 H12B 108.8
C9 C12 H12B 108.8
H12A C12 H12B 107.7
C2 C3 C4 118.22(15)
C2 C3 H3A 120.9
C4 C3 H3A 120.9
C10 C11 H11A 109.5
C10 C11 H11B 109.5
H11A C11 H11B 109.5
C10 C11 H11C 109.5
H11A C11 H11C 109.5
H11B C11 H11C 109.5
C12 C13 H13A 109.5
C12 C13 H13B 109.5
H13A C13 H13B 109.5
C12 C13 H13C 109.5
H13A C13 H13C 109.5
H13B C13 H13C 109.5
C1 C2 C3 120.28(16)
C1 C2 H2A 119.9
C3 C2 H2A 119.9

loop_
_geom_bond_atom_site_label_1
_geom_bond_atom_site_label_2
_geom_bond_distance
N2 C6 1.3635(16)
N2 C7 1.3795(17)
N2 H2 0.886(17)
O1 N1 1.3269(14)
N3 C8 1.3669(16)
N3 C7 1.3745(16)
N3 H3 0.854(17)
O2 C7 1.2081(15)
O4 C8 1.2119(15)
O3 C6 1.2144(15)
N1 C5 1.3467(17)
N1 C1 1.3473(19)
C8 C9 1.5193(18)
C9 C6 1.5155(18)
C9 C12 1.5375(18)
C9 C10 1.5481(18)
C5 C4 1.371(2)
C5 H5 0.9300
C10 C11 1.513(2)
C10 H10A 0.9700
C10 H10B 0.9700
C1 C2 1.366(2)
C1 H1 0.9300
C4 C3 1.375(2)
C4 H4 0.9300
C12 C13 1.509(2)
C12 H12A 0.9700
C12 H12B 0.9700
C3 C2 1.371(2)
C3 H3A 0.9300
C11 H11A 0.9600
C11 H11B 0.9600
C11 H11C 0.9600
C13 H13A 0.9600
C13 H13B 0.9600
C13 H13C 0.9600
C2 H2A 0.9300
